data_4307243
loop_
_publ_author_name
'Pierre Thu\'ery'

_publ_contact_author_address
;
      CEA/Saclay, SCM (CNRS URA 331)
      B\^at. 125
      91191 Gif-sur-Yvette
      France
;
_publ_contact_author_email pierre.thuery@cea.fr
_publ_contact_author_fax '33 1 69 08 66 40'
_publ_contact_author_name 'P. Thu\'ery'
_publ_contact_author_phone '33 1 69 08 63 29'
_publ_section_title
;
Uranyl Ion Complexation by Citric and Citramalic Acids in the Presence of
Diamines
;
_journal_name_full 'Inorganic Chemistry'
_journal_page_first 2307
_journal_page_last 2315
_journal_paper_doi 10.1021/ic061772k
_journal_volume 46
_journal_year 2007
_chemical_formula_sum 'C20 H26 N2 O17 U2'
_chemical_formula_weight 1042.49
_space_group_IT_number 14
_symmetry_cell_setting monoclinic
_symmetry_space_group_name_Hall '-P 2ybc'
_symmetry_space_group_name_H-M 'P 1 21/c 1'
_atom_sites_solution_hydrogens geom
_atom_sites_solution_primary direct
_atom_sites_solution_secondary difmap
_audit_creation_method SHELXL-97
_cell_angle_alpha 90.00
_cell_angle_beta 110.252(4)
_cell_angle_gamma 90.00
_cell_formula_units_Z 4
_cell_length_a 19.2801(13)
_cell_length_b 11.0723(8)
_cell_length_c 14.2972(8)
_cell_measurement_reflns_used 73690
_cell_measurement_temperature 100(2)
_cell_measurement_theta_max 25.68
_cell_measurement_theta_min 2.39
_cell_volume 2863.4(3)
_computing_cell_refinement 'HKL2000 (Otwinowski & Minor, 1997)'
_computing_data_collection 'COLLECT (Hooft, 1998)'
_computing_data_reduction 'HKL2000 (Otwinowski & Minor, 1997)'
_computing_molecular_graphics 'SHELXTL (Sheldrick, 1999)'
_computing_publication_material 'SHELXTL (Sheldrick, 1999); PLATON (Spek, 2003)'
_computing_structure_refinement 'SHELXL-97 (Sheldrick, 1997)'
_computing_structure_solution 'SHELXS-97 (Sheldrick, 1997)'
_diffrn_ambient_temperature 100(2)
_diffrn_measured_fraction_theta_full 0.998
_diffrn_measured_fraction_theta_max 0.998
_diffrn_measurement_device_type 'Nonius Kappa-CCD area-detector diffractometer'
_diffrn_measurement_method 'two \f and four \w scans with 2\% steps'
_diffrn_radiation_monochromator graphite
_diffrn_radiation_source 'fine-focus sealed tube'
_diffrn_radiation_type MoK\a
_diffrn_radiation_wavelength 0.71073
_diffrn_reflns_av_R_equivalents 0.0424
_diffrn_reflns_av_sigmaI/netI 0.0470
_diffrn_reflns_limit_h_max 23
_diffrn_reflns_limit_h_min -23
_diffrn_reflns_limit_k_max 13
_diffrn_reflns_limit_k_min -13
_diffrn_reflns_limit_l_max 17
_diffrn_reflns_limit_l_min -17
_diffrn_reflns_number 73690
_diffrn_reflns_theta_full 25.68
_diffrn_reflns_theta_max 25.68
_diffrn_reflns_theta_min 2.39
_diffrn_standards_decay_% 0
_diffrn_standards_interval_time 0
_diffrn_standards_number 0
_exptl_absorpt_coefficient_mu 11.376
_exptl_absorpt_correction_T_max 0.711
_exptl_absorpt_correction_T_min 0.415
_exptl_absorpt_correction_type multi-scan
_exptl_absorpt_process_details 'SCALEPACK (Otwinowski & Minor, 1997)'
_exptl_crystal_colour 'translucent light yellow'
_exptl_crystal_density_diffrn 2.418
_exptl_crystal_description irregular
_exptl_crystal_F_000 1920
_exptl_crystal_size_max 0.07
_exptl_crystal_size_mid 0.05
_exptl_crystal_size_min 0.03
_refine_diff_density_max 1.880
_refine_diff_density_min -1.885
_refine_diff_density_rms 0.211
_refine_ls_extinction_method none
_refine_ls_goodness_of_fit_ref 1.213
_refine_ls_hydrogen_treatment constr
_refine_ls_matrix_type full
_refine_ls_number_parameters 390
_refine_ls_number_reflns 5416
_refine_ls_number_restraints 46
_refine_ls_restrained_S_all 1.213
_refine_ls_R_factor_all 0.0875
_refine_ls_R_factor_gt 0.0725
_refine_ls_shift/su_max 0.002
_refine_ls_shift/su_mean 0.000
_refine_ls_structure_factor_coef Fsqd
_refine_ls_weighting_details 'calc w=1/[\s^2^(Fo^2^)+(0.0272P)^2^+73.7043P] where P=(Fo^2^+2Fc^2^)/3'
_refine_ls_weighting_scheme calc
_refine_ls_wR_factor_gt 0.1477
_refine_ls_wR_factor_ref 0.1530
_reflns_number_gt 4576
_reflns_number_total 5416
_reflns_threshold_expression >2sigma(I)
_cod_data_source_file ic061772ksi20060919_082125_5.cif
_cod_data_source_block 4
_cod_original_sg_symbol_H-M 'P 21/c'
_cod_database_code 4307243

loop_
_symmetry_equiv_pos_as_xyz
'x, y, z'
'-x, y+1/2, -z+1/2'
'-x, -y, -z'
'x, -y-1/2, z-1/2'

loop_
_atom_site_label
_atom_site_type_symbol
_atom_site_fract_x
_atom_site_fract_y
_atom_site_fract_z
_atom_site_U_iso_or_equiv
_atom_site_adp_type
_atom_site_occupancy
_atom_site_symmetry_multiplicity
_atom_site_calc_flag
_atom_site_refinement_flags
_atom_site_disorder_assembly
_atom_site_disorder_group
U1 U 0.91509(3) -0.08454(6) 1.41306(4) 0.04101(18) Uani 1 1 d . . .
U2 U 0.42262(3) 0.10205(6) 0.01356(5) 0.0516(2) Uani 1 1 d . . .
O1A O 0.8589(6) 0.0471(12) 1.3962(8) 0.056(3) Uani 1 1 d . . .
O2A O 0.9684(6) -0.2176(10) 1.4269(8) 0.051(3) Uani 1 1 d . . .
O3A O 1.0195(5) 0.0302(9) 1.4208(7) 0.040(2) Uani 1 1 d . . .
O4A O 0.9225(5) -0.0490(10) 1.2530(7) 0.043(2) Uani 1 1 d . . .
O5A O 0.9865(6) 0.0103(11) 1.1575(8) 0.053(3) Uani 1 1 d . . .
O6A O 1.1522(6) 0.1688(11) 1.4939(8) 0.055(3) Uani 1 1 d . . .
O7A O 1.2006(6) 0.2205(12) 1.3818(8) 0.058(3) Uani 1 1 d . . .
O8A O 0.8143(7) -0.1883(13) 1.2925(8) 0.066(3) Uani 1 1 d . . .
H8A H 0.8256 -0.2675 1.2926 0.079 Uiso 1 1 d R . .
H8B H 0.7713 -0.1665 1.2962 0.079 Uiso 1 1 d R . .
C1A C 1.0341(11) 0.0559(19) 1.3342(15) 0.078(6) Uani 1 1 d D . .
C2A C 0.9763(9) 0.0003(16) 1.2399(10) 0.046(4) Uani 1 1 d . . .
C3A C 1.1100(13) 0.075(3) 1.328(2) 0.064(12) Uani 0.47(4) 1 d PDU . .
C3C C 1.0781(12) 0.162(3) 1.3192(19) 0.064(12) Uani 0.53(4) 1 d PDU . .
C4A C 1.1510(9) 0.1688(19) 1.4055(12) 0.060(5) Uani 1 1 d D . .
C5A C 1.001(2) 0.184(2) 1.317(3) 0.063(13) Uani 0.47(4) 1 d PDU . .
C5C C 1.098(2) -0.034(4) 1.353(3) 0.091(16) Uani 0.53(4) 1 d PDU . .
O1B O 0.4816(6) 0.2317(11) 0.0364(9) 0.058(3) Uani 1 1 d . . .
O2B O 0.3597(7) -0.0244(13) -0.0096(9) 0.072(4) Uani 1 1 d . . .
O3B O 0.5248(6) -0.0177(11) 0.0992(6) 0.050(3) Uani 1 1 d . . .
O4B O 0.4361(6) 0.0984(12) 0.1841(8) 0.060(3) Uani 1 1 d . . .
O5B O 0.4960(8) 0.0828(17) 0.3393(12) 0.094(5) Uani 1 1 d . . .
O6B O 0.6422(6) -0.1731(12) 0.1467(8) 0.059(3) Uani 1 1 d . . .
O7B O 0.6837(8) -0.1928(16) 0.3067(10) 0.082(4) Uani 1 1 d . . .
O8B O 0.3261(6) 0.2347(13) 0.0241(8) 0.065(4) Uani 1 1 d . . .
H8C H 0.2779 0.2728 -0.0104 0.078 Uiso 1 1 d R . .
H8D H 0.3245 0.2435 0.0803 0.078 Uiso 1 1 d R . .
C1B C 0.5461(14) 0.003(2) 0.206(2) 0.070(11) Uani 1 1 d D . .
C2B C 0.4922(13) 0.056(2) 0.2522(18) 0.083(6) Uani 1 1 d D . .
C3B C 0.5691(17) -0.119(3) 0.254(3) 0.056(11) Uani 1 1 d D . .
H3B1 H 0.5307 -0.1789 0.2269 0.068 Uiso 1 1 calc R . .
H3B2 H 0.5809 -0.1147 0.3261 0.068 Uiso 1 1 calc R . .
C4B C 0.6373(9) -0.148(2) 0.2283(14) 0.070(6) Uani 1 1 d D . .
C5B C 0.6163(13) 0.078(2) 0.2367(19) 0.052(7) Uani 1 1 d D . .
H5B1 H 0.6398 0.0753 0.3078 0.078 Uiso 1 1 calc R . .
H5B2 H 0.6041 0.1602 0.2159 0.078 Uiso 1 1 calc R . .
H5B3 H 0.6493 0.0464 0.2056 0.078 Uiso 1 1 calc R . .
N1 N 0.8815(8) 0.0459(18) 0.9830(11) 0.070(5) Uani 1 1 d . . .
H1 H 0.9238 0.0338 1.0368 0.084 Uiso 1 1 d R . .
N2 N 0.6052(8) 0.0819(14) 0.5173(10) 0.053(3) Uani 1 1 d . . .
H2 H 0.5703 0.0802 0.4478 0.063 Uiso 1 1 d R . .
C1 C 0.8312(14) -0.040(2) 0.9536(18) 0.095(7) Uani 1 1 d U . .
H1C H 0.8334 -0.1056 0.9952 0.114 Uiso 1 1 calc R . .
C2 C 0.7757(12) -0.034(2) 0.8625(15) 0.077(6) Uani 1 1 d . . .
H2A H 0.7416 -0.0966 0.8414 0.092 Uiso 1 1 calc R . .
C3 C 0.7710(9) 0.0656(16) 0.8021(11) 0.046(4) Uani 1 1 d . . .
C4 C 0.8204(11) 0.159(2) 0.8381(14) 0.069(5) Uani 1 1 d . . .
H4 H 0.8167 0.2302 0.8018 0.082 Uiso 1 1 calc R . .
C5 C 0.8759(12) 0.144(2) 0.9307(16) 0.081(6) Uani 1 1 d . . .
H5 H 0.9099 0.2063 0.9559 0.098 Uiso 1 1 calc R . .
C6 C 0.6436(14) 0.182(2) 0.5560(19) 0.095(7) Uani 1 1 d U . .
H6 H 0.6330 0.2551 0.5213 0.114 Uiso 1 1 calc R . .
C7 C 0.6984(12) 0.176(2) 0.6472(16) 0.078(6) Uani 1 1 d . . .
H7 H 0.7271 0.2441 0.6720 0.094 Uiso 1 1 calc R . .
C8 C 0.7123(8) 0.0730(15) 0.7031(11) 0.041(3) Uani 1 1 d . . .
C9 C 0.6705(10) -0.0246(16) 0.6604(12) 0.055(4) Uani 1 1 d . . .
H9 H 0.6786 -0.0979 0.6943 0.065 Uiso 1 1 calc R . .
C10 C 0.6173(10) -0.0166(17) 0.5691(12) 0.059(5) Uani 1 1 d . . .
H10 H 0.5884 -0.0842 0.5428 0.071 Uiso 1 1 calc R . .
O1 O 0.7922(7) 0.0895(13) 1.1359(10) 0.073(4) Uani 1 1 d . . .
H1A H 0.8149 0.0312 1.1842 0.088 Uiso 1 1 d R . .
H1B H 0.7552 0.0389 1.0879 0.088 Uiso 1 1 d R . .

loop_
_atom_site_aniso_label
_atom_site_aniso_U_11
_atom_site_aniso_U_22
_atom_site_aniso_U_33
_atom_site_aniso_U_23
_atom_site_aniso_U_13
_atom_site_aniso_U_12
U1 0.0406(3) 0.0483(3) 0.0354(3) -0.0015(3) 0.0147(2) -0.0020(3)
U2 0.0475(4) 0.0578(4) 0.0433(4) -0.0047(3) 0.0080(3) 0.0054(3)
O1A 0.042(6) 0.070(8) 0.056(7) 0.004(6) 0.015(5) 0.020(6)
O2A 0.063(7) 0.049(7) 0.044(6) -0.003(5) 0.023(5) -0.004(6)
O3A 0.047(6) 0.043(6) 0.036(5) -0.006(5) 0.020(5) 0.004(5)
O4A 0.037(6) 0.059(7) 0.036(5) -0.001(5) 0.017(5) -0.008(5)
O5A 0.048(7) 0.061(7) 0.046(7) 0.006(6) 0.011(5) -0.009(6)
O6A 0.053(7) 0.071(8) 0.045(6) 0.002(6) 0.021(5) -0.022(6)
O7A 0.052(6) 0.075(7) 0.045(5) 0.007(5) 0.016(5) -0.010(5)
O8A 0.062(6) 0.089(7) 0.053(6) -0.007(6) 0.030(5) -0.006(6)
C1A 0.083(9) 0.093(10) 0.067(9) -0.007(8) 0.037(7) -0.016(8)
C2A 0.051(10) 0.057(10) 0.021(7) -0.003(7) 0.003(7) 0.011(8)
C3A 0.060(14) 0.064(15) 0.065(15) 0.003(9) 0.018(9) -0.005(9)
C3C 0.062(14) 0.062(14) 0.065(14) -0.004(9) 0.019(9) -0.004(9)
C4A 0.045(10) 0.091(15) 0.038(9) -0.007(9) 0.007(7) -0.019(10)
C5A 0.065(15) 0.070(15) 0.060(15) -0.001(9) 0.029(10) -0.003(9)
C5C 0.086(17) 0.104(18) 0.087(17) -0.001(10) 0.037(11) -0.009(10)
O1B 0.054(7) 0.051(7) 0.059(7) -0.003(6) 0.006(6) 0.005(6)
O2B 0.067(8) 0.074(9) 0.061(8) -0.004(7) 0.006(6) -0.007(7)
O3B 0.064(7) 0.062(7) 0.016(5) 0.004(5) 0.003(4) 0.007(6)
O4B 0.049(7) 0.083(9) 0.049(6) 0.009(6) 0.017(5) 0.026(6)
O5B 0.080(8) 0.113(9) 0.079(8) 0.013(7) 0.013(6) 0.009(7)
O6B 0.053(7) 0.083(9) 0.033(6) 0.005(6) 0.004(5) 0.027(6)
O7B 0.078(7) 0.115(9) 0.061(7) -0.007(6) 0.034(6) -0.023(7)
O8B 0.054(7) 0.097(10) 0.035(6) -0.005(6) 0.003(5) 0.034(7)
C1B 0.076(13) 0.072(14) 0.059(13) 0.008(9) 0.020(9) -0.002(9)
C2B 0.076(9) 0.087(10) 0.083(9) 0.004(8) 0.025(8) 0.005(8)
C3B 0.060(13) 0.057(14) 0.049(13) -0.010(9) 0.015(9) 0.012(9)
C4B 0.040(10) 0.117(18) 0.050(11) -0.010(11) 0.010(8) 0.016(11)
C5B 0.053(10) 0.058(10) 0.044(9) -0.003(8) 0.014(8) 0.012(8)
N1 0.042(8) 0.105(14) 0.051(9) -0.006(9) 0.004(7) 0.023(9)
N2 0.052(8) 0.063(9) 0.037(7) 0.011(7) 0.007(6) 0.002(7)
C1 0.102(11) 0.078(10) 0.084(10) 0.007(8) 0.007(8) 0.005(8)
C2 0.082(9) 0.061(9) 0.067(9) -0.001(7) 0.001(7) -0.005(8)
C3 0.053(9) 0.052(10) 0.035(8) 0.006(7) 0.017(7) 0.006(8)
C4 0.075(9) 0.073(9) 0.055(8) 0.010(7) 0.019(7) -0.017(7)
C5 0.079(9) 0.095(10) 0.070(9) 0.003(8) 0.026(8) -0.025(8)
C6 0.094(10) 0.083(10) 0.097(11) 0.012(8) 0.019(8) -0.003(8)
C7 0.078(9) 0.068(9) 0.076(9) 0.008(8) 0.010(7) -0.006(8)
C8 0.043(8) 0.048(9) 0.038(8) -0.004(7) 0.022(7) -0.005(7)
C9 0.065(11) 0.046(10) 0.048(9) 0.013(8) 0.013(8) -0.007(8)
C10 0.061(11) 0.055(11) 0.040(9) 0.003(8) -0.009(8) -0.020(9)
O1 0.062(8) 0.077(9) 0.066(8) -0.006(7) 0.004(6) -0.005(7)

loop_
_atom_type_symbol
_atom_type_description
_atom_type_scat_dispersion_real
_atom_type_scat_dispersion_imag
_atom_type_scat_source
C C 0.0033 0.0016 'International Tables Vol C Tables 4.2.6.8 and 6.1.1.4'
H H 0.0000 0.0000 'International Tables Vol C Tables 4.2.6.8 and 6.1.1.4'
N N 0.0061 0.0033 'International Tables Vol C Tables 4.2.6.8 and 6.1.1.4'
O O 0.0106 0.0060 'International Tables Vol C Tables 4.2.6.8 and 6.1.1.4'
U U -9.6767 9.6646 'International Tables Vol C Tables 4.2.6.8 and 6.1.1.4'

loop_
_geom_angle_atom_site_label_1
_geom_angle_atom_site_label_2
_geom_angle_atom_site_label_3
_geom_angle
_geom_angle_site_symmetry_1
_geom_angle_site_symmetry_3
_geom_angle_publ_flag
O2A U1 O1A 178.1(5) . . ?
O2A U1 O6A 91.1(5) . 3_758 ?
O1A U1 O6A 88.4(5) . 3_758 ?
O2A U1 O3A 90.7(4) . 3_758 ?
O1A U1 O3A 90.9(4) . 3_758 ?
O6A U1 O3A 74.8(4) 3_758 3_758 ?
O2A U1 O3A 89.4(4) . . ?
O1A U1 O3A 92.0(5) . . ?
O6A U1 O3A 145.1(4) 3_758 . ?
O3A U1 O3A 70.3(4) 3_758 . ?
O2A U1 O4A 91.1(4) . . ?
O1A U1 O4A 88.3(5) . . ?
O6A U1 O4A 147.2(4) 3_758 . ?
O3A U1 O4A 137.9(3) 3_758 . ?
O3A U1 O4A 67.6(3) . . ?
O2A U1 O8A 88.7(5) . . ?
O1A U1 O8A 89.5(5) . . ?
O6A U1 O8A 75.4(4) 3_758 . ?
O3A U1 O8A 150.1(4) 3_758 . ?
O3A U1 O8A 139.5(3) . . ?
O4A U1 O8A 72.0(4) . . ?
O1B U2 O2B 177.4(6) . . ?
O1B U2 O6B 90.0(5) . 3_655 ?
O2B U2 O6B 89.1(5) . 3_655 ?
O1B U2 O3B 89.5(5) . . ?
O2B U2 O3B 92.7(5) . . ?
O6B U2 O3B 140.6(4) 3_655 . ?
O1B U2 O4B 89.4(5) . . ?
O2B U2 O4B 90.2(5) . . ?
O6B U2 O4B 148.2(4) 3_655 . ?
O3B U2 O4B 71.2(4) . . ?
O1B U2 O3B 92.6(5) . 3_655 ?
O2B U2 O3B 89.3(5) . 3_655 ?
O6B U2 O3B 71.1(4) 3_655 3_655 ?
O3B U2 O3B 69.6(3) . 3_655 ?
O4B U2 O3B 140.8(4) . 3_655 ?
O1B U2 O8B 87.5(5) . . ?
O2B U2 O8B 90.0(6) . . ?
O6B U2 O8B 72.2(4) 3_655 . ?
O3B U2 O8B 147.1(3) . . ?
O4B U2 O8B 76.0(4) . . ?
O3B U2 O8B 143.2(3) 3_655 . ?
C1A O3A U1 130.1(10) . 3_758 ?
C1A O3A U1 120.2(10) . . ?
U1 O3A U1 109.7(4) 3_758 . ?
C2A O4A U1 123.4(9) . . ?
C4A O6A U1 138.4(11) . 3_758 ?
O3A C1A C3A 125(2) . . ?
O3A C1A C5C 96(2) . . ?
C3C C1A C5C 94(2) . . ?
O3A C1A C5A 97(2) . . ?
C3A C1A C5A 103(2) . . ?
O3A C1A C2A 112.9(14) . . ?
C3C C1A C2A 117.1(16) . . ?
C3A C1A C2A 115.2(16) . . ?
C5C C1A C2A 101(2) . . ?
C5A C1A C2A 95(2) . . ?
O4A C2A O5A 125.8(14) . . ?
O4A C2A C1A 115.4(13) . . ?
O5A C2A C1A 118.7(15) . . ?
C1A C3A C4A 108.9(17) . . ?
C1A C3C C4A 109.2(17) . . ?
O6A C4A O7A 121.3(14) . . ?
O6A C4A C3C 120.5(19) . . ?
O7A C4A C3C 112.2(16) . . ?
O6A C4A C3A 124(2) . . ?
O7A C4A C3A 111.5(16) . . ?
C1B O3B U2 110.0(12) . . ?
C1B O3B U2 137.9(12) . 3_655 ?
U2 O3B U2 110.4(3) . 3_655 ?
C2B O4B U2 124.0(12) . . ?
C4B O6B U2 131.3(12) . 3_655 ?
O3B C1B C3B 106(2) . . ?
O3B C1B C5B 106.6(19) . . ?
C3B C1B C5B 106(3) . . ?
O3B C1B C2B 122(2) . . ?
C3B C1B C2B 107(2) . . ?
C5B C1B C2B 110(2) . . ?
O5B C2B O4B 114.6(19) . . ?
O5B C2B C1B 135(2) . . ?
O4B C2B C1B 110(2) . . ?
C1B C3B C4B 102(2) . . ?
O6B C4B O7B 118.8(17) . . ?
O6B C4B C3B 129(2) . . ?
O7B C4B C3B 106(2) . . ?
C5 N1 C1 121.0(18) . . ?
C10 N2 C6 119.8(16) . . ?
N1 C1 C2 121(2) . . ?
C1 C2 C3 119(2) . . ?
C4 C3 C2 118.6(16) . . ?
C4 C3 C8 121.1(15) . . ?
C2 C3 C8 120.3(16) . . ?
C3 C4 C5 117.9(19) . . ?
N1 C5 C4 122(2) . . ?
N2 C6 C7 119(2) . . ?
C6 C7 C8 122(2) . . ?
C9 C8 C7 115.8(15) . . ?
C9 C8 C3 121.7(15) . . ?
C7 C8 C3 122.5(16) . . ?
C8 C9 C10 120.9(16) . . ?
N2 C10 C9 122.2(16) . . ?

loop_
_geom_bond_atom_site_label_1
_geom_bond_atom_site_label_2
_geom_bond_distance
_geom_bond_site_symmetry_2
_geom_bond_publ_flag
U1 O2A 1.768(12) . ?
U1 O1A 1.782(11) . ?
U1 O6A 2.349(10) 3_758 ?
U1 O3A 2.350(9) 3_758 ?
U1 O3A 2.351(10) . ?
U1 O4A 2.374(9) . ?
U1 O8A 2.398(12) . ?
U1 U1 3.8432(12) 3_758 ?
U2 O1B 1.790(12) . ?
U2 O2B 1.807(13) . ?
U2 O6B 2.334(10) 3_655 ?
U2 O3B 2.339(11) . ?
U2 O4B 2.361(11) . ?
U2 O3B 2.373(11) 3_655 ?
U2 O8B 2.415(11) . ?
U2 U2 3.8681(13) 3_655 ?
O3A C1A 1.39(2) . ?
O3A U1 2.350(9) 3_758 ?
O4A C2A 1.244(19) . ?
O5A C2A 1.263(18) . ?
O6A C4A 1.256(19) . ?
O6A U1 2.349(10) 3_758 ?
O7A C4A 1.26(2) . ?
C1A C3C 1.511(10) . ?
C1A C3A 1.511(10) . ?
C1A C5C 1.532(10) . ?
C1A C5A 1.537(10) . ?
C1A C2A 1.55(2) . ?
C3A C4A 1.522(10) . ?
C3C C4A 1.517(10) . ?
O3B C1B 1.46(3) . ?
O3B U2 2.373(11) 3_655 ?
O4B C2B 1.27(3) . ?
O5B C2B 1.26(3) . ?
O6B C4B 1.24(2) . ?
O6B U2 2.334(10) 3_655 ?
O7B C4B 1.27(2) . ?
C1B C3B 1.51(4) . ?
C1B C5B 1.52(4) . ?
C1B C2B 1.53(4) . ?
C3B C4B 1.52(4) . ?
N1 C5 1.31(3) . ?
N1 C1 1.32(3) . ?
N2 C10 1.29(2) . ?
N2 C6 1.35(3) . ?
C1 C2 1.37(3) . ?
C2 C3 1.38(3) . ?
C3 C4 1.38(3) . ?
C3 C8 1.48(2) . ?
C4 C5 1.39(3) . ?
C6 C7 1.37(3) . ?
C7 C8 1.37(3) . ?
C8 C9 1.36(2) . ?
C9 C10 1.36(2) . ?

loop_
_geom_hbond_atom_site_label_D
_geom_hbond_atom_site_label_H
_geom_hbond_atom_site_label_A
_geom_hbond_distance_DH
_geom_hbond_distance_HA
_geom_hbond_distance_DA
_geom_hbond_angle_DHA
_geom_hbond_site_symmetry_A
N1 H1 O5A 0.92 1.75 2.643(17) 163.5 .
N2 H2 O5B 0.99 1.71 2.683(19) 167.7 .
O1 H1A O4A 0.94 2.16 2.925(17) 138.7 .
O1 H1B O2B 0.98 2.11 2.948(18) 142.4 3_656
O8A H8A O7A 0.90 2.37 2.611(16) 95.1 2_747
O8A H8B O7B 0.88 1.77 2.595(18) 154.6 1_556
O8B H8C O7A 0.98 1.74 2.614(15) 146.6 4_464
O8B H8D O7B 0.82 1.82 2.618(17) 163.8 2_655
